data_4031594
loop_
_publ_author_name
'Minkwitz, R.'
'Neikes, F.'
'Lohmann, U.'

_publ_section_title
;
 Protonated trithiocarbonic acid - synthesis, spectroscopic
 characterization and the crystal structure of C (S H)3+ As F6-
;
_journal_name_full 'European Journal of Inorganic Chemistry'
_journal_page_first 27
_journal_page_last 30
_journal_volume 2002
_journal_year 2002
_chemical_formula_sum 'C H3 As F6 S3'
_chemical_name_systematic '(C (S H)3) (As F6)'
_space_group_IT_number 2
_symmetry_space_group_name_Hall '-P 1'
_symmetry_space_group_name_H-M 'P -1'
_cell_angle_alpha 107.74
_cell_angle_beta 99.04
_cell_angle_gamma 104.35
_cell_formula_units_Z 6
_cell_length_a 8.008
_cell_length_b 11.546
_cell_length_c 14.997
_cell_volume 1238.153
_citation_journal_id_ASTM EJICFO
_cod_data_source_file Minkwitz_EJICFO_2002_265.cif
_cod_data_source_block C1H3As1F6S3
_cod_original_formula_sum 'C1 H3 As1 F6 S3'
_cod_database_code 4031594

loop_
_symmetry_equiv_pos_as_xyz
x,y,z
-x,-y,-z

loop_
_atom_site_label
_atom_site_type_symbol
_atom_site_fract_x
_atom_site_fract_y
_atom_site_fract_z
_atom_site_occupancy
_atom_site_U_iso_or_equiv
H9 H+1 -0.0119 0.4808 0.74 1 0.0
F2 F-1 -0.7224 0.6733 0.5901 1 0.0
C2 C+4 -0.1599 0.5627 0.6681 1 0.0
F7 F-1 0.3412 0.1548 0.66697 1 0.0
S4 S-2 -0.14221 0.65707 0.7829 1 0.0
H2 H+1 0.1373 -0.1735 0.1629 1 0.0
S7 S-2 0.39681 0.83493 0.99835 1 0.0
F8 F-1 0.1682 0.2066 0.54551 1 0.0
H1 H+1 0.3512 -0.133 0.4433 1 0.0
F14 F-1 0.2163 0.5788 0.06705 1 0.0
F10 F-1 0.4906 0.2729 0.57776 1 0.0
S6 S-2 -0.05744 0.44843 0.6486 1 0.0
F18 F-1 0.0752 -0.0658 0.07974 1 0.0
As3 As+5 0 0.5 0 1 0.0
As1 As+5 -0.64715 0.80929 0.68992 1 0.0
C1 C+4 0.187 -0.0828 0.3334 1 0.0
F16 F-1 0.1707 0.1401 0.06199 1 0.0
S1 S-2 0.25876 -0.07259 0.44823 1 0.0
S8 S-2 0.66257 0.76407 1.10955 1 0.0
H7 H+1 -0.2445 0.7031 0.7568 1 0.0
F17 F-1 0.1322 -0.0536 -0.07223 1 0.0
F3 F-1 -0.4474 0.7873 0.7134 1 0.0
C3 C+4 0.5225 0.7363 1.004 1 0.0
S9 S-2 0.49915 0.60852 0.90369 1 0.0
H6 H+1 0.602 0.5611 0.9366 1 0.0
F13 F-1 0.0415 0.3572 -0.02068 1 0.0
H4 H+1 0.3621 0.7942 0.9233 1 0.0
F12 F-1 0.3406 0.4318 0.62864 1 0.0
As4 As+5 0 0 0 1 0.0
As2 As+5 0.341 0.29275 0.64739 1 0.0
F1 F-1 -0.8496 0.8282 0.6665 1 0.0
F11 F-1 0.1886 0.3113 0.71542 1 0.0
F4 F-1 -0.577 0.9451 0.7899 1 0.0
S2 S-2 0.22847 -0.1893 0.24018 1 0.0
S3 S-2 0.065 0.01154 0.3094 1 0.0
F5 F-1 -0.5747 0.896 0.62169 1 0.0
F6 F-1 -0.7188 0.7213 0.7588 1 0.0
S5 S-2 -0.27333 0.58676 0.5739 1 0.0
H8 H+1 -0.2685 0.5055 0.4967 1 0.0
H5 H+1 0.6116 0.8461 1.1564 1 0.0
H3 H+1 0.0666 0.0623 0.4023 1 0.0
F9 F-1 0.5134 0.3791 0.74828 1 0.0
F15 F-1 0.0631 0.5104 -0.10204 1 0.0
